data_4309006
loop_
_publ_author_name
'Taisei Kurata'
'Akira Uehara'
'Yoshihito Hayashi'
'Kiyoshi Isobe'

_publ_contact_author_address
;
Department of Chemistry, Faculty of Science, Kanazawa University
Kakuma, Kanazawa, 920-1192, JAPAN
;
_publ_contact_author_email hayashi@cacheibm.s.kanazawa-u.ac.jp
_publ_contact_author_fax ' +81-76-264-5742 '
_publ_contact_author_name 'Yoshihito HAYASHI'
_publ_contact_author_phone ' +81-76-264-5695 '
_publ_section_title
;
Cyclic Polyvanadates Incorporating Template Transition Metal Cationic
Species: Synthesis and Structures of Hexavanadate [PdV6O18]4-,
Octavanadate [Cu2V8O24]4-, and Decavanadate [Ni4V10O30(OH)2(H2O)6]4-
;
_journal_name_full 'Inorganic Chemistry'
_journal_page_first 2524
_journal_page_last 2530
_journal_paper_doi 10.1021/ic048751f
_journal_volume 44
_journal_year 2005
_chemical_compound_source synthetic
_chemical_formula_moiety '(C8 H20 N1 1+)4, (Cu2 V8 O24 4+), 2(H2 O1)'
_chemical_formula_sum 'C32 H84 Cu2 N4 O26 V8'
_chemical_formula_weight 1475.65
_chemical_melting_point ?
_space_group_IT_number 14
_symmetry_cell_setting monoclinic
_symmetry_space_group_name_Hall '-P 2yn'
_symmetry_space_group_name_H-M 'P 1 21/n 1'
_atom_sites_solution_hydrogens geom
_atom_sites_solution_primary direct
_atom_sites_solution_secondary difmap
_audit_creation_method SHELXL
_cell_angle_alpha 90.00
_cell_angle_beta 94.058(2)
_cell_angle_gamma 90.00
_cell_formula_units_Z 4
_cell_length_a 13.7401(11)
_cell_length_b 22.488(2)
_cell_length_c 18.5046(15)
_cell_measurement_reflns_used 15840
_cell_measurement_temperature 123(2)
_cell_measurement_theta_max 30.51
_cell_measurement_theta_min 3.644
_cell_volume 5703.4(8)
_computing_cell_refinement CRYSTALCLEAR
_computing_data_collection CRYSTALCLEAR
_computing_data_reduction 'teXsan Ver. 1.11'
_computing_molecular_graphics 'teXsan Ver. 1.11'
_computing_publication_material 'teXsan Ver. 1.11'
_computing_structure_refinement 'SHELXL-93 (Sheldrick, 1993)'
_computing_structure_solution 'SHELXS-86 (Sheldrick, 1990)'
_diffrn_ambient_temperature 123(2)
_diffrn_measured_fraction_theta_full 0.8447
_diffrn_measured_fraction_theta_max 0.8447
_diffrn_measurement_device 'Rigaku/MSC Mercury CCD'
_diffrn_measurement_method dtintegrate.ref
_diffrn_radiation_monochromator graphite
_diffrn_radiation_source 'fine-focus sealed tube'
_diffrn_radiation_type MoK\a
_diffrn_radiation_wavelength 0.71070
_diffrn_reflns_av_R_equivalents 0.0000
_diffrn_reflns_av_sigmaI/netI 0.1809
_diffrn_reflns_limit_h_max 19
_diffrn_reflns_limit_h_min 0
_diffrn_reflns_limit_k_max 31
_diffrn_reflns_limit_k_min 0
_diffrn_reflns_limit_l_max 25
_diffrn_reflns_limit_l_min -25
_diffrn_reflns_number 14677
_diffrn_reflns_theta_full 30.49
_diffrn_reflns_theta_max 30.48
_diffrn_reflns_theta_min 3.65
_exptl_absorpt_coefficient_mu 2.055
_exptl_absorpt_correction_T_max 1.000
_exptl_absorpt_correction_T_min 0.875
_exptl_absorpt_correction_type multi-scan
_exptl_absorpt_process_details
;
Higashi, T. (1995). ABSCOR - Program for Absorption Correction, Rigaku
Corporation, Tokyo, Japan.
;
_exptl_crystal_colour Green
_exptl_crystal_density_diffrn 1.714
_exptl_crystal_density_meas ?
_exptl_crystal_density_method .
_exptl_crystal_description Prism
_exptl_crystal_F_000 3000
_exptl_crystal_size_max 0.150
_exptl_crystal_size_mid 0.120
_exptl_crystal_size_min 0.050
_refine_diff_density_max 0.765
_refine_diff_density_min -0.810
_refine_diff_density_rms 0.137
_refine_ls_extinction_method none
_refine_ls_goodness_of_fit_all 0.833
_refine_ls_goodness_of_fit_ref 0.874
_refine_ls_hydrogen_treatment constr
_refine_ls_matrix_type full
_refine_ls_number_parameters 703
_refine_ls_number_reflns 14677
_refine_ls_number_restraints 200
_refine_ls_restrained_S_all 0.829
_refine_ls_restrained_S_obs 0.864
_refine_ls_R_factor_all 0.1395
_refine_ls_R_factor_gt 0.0519
_refine_ls_shift/esd_mean 0.000
_refine_ls_shift/su_max 0.001
_refine_ls_structure_factor_coef Fsqd
_refine_ls_weighting_details 'w=1/[\s^2^(Fo^2^)+(0.0001P)^2^] where P=(Fo^2^+2Fc^2^)/3'
_refine_ls_weighting_scheme calc
_refine_ls_wR_factor_all 0.1074
_refine_ls_wR_factor_ref 0.0723
_reflns_number_gt 6356
_reflns_number_total 14677
_reflns_threshold_expression >2sigma(I)
_cod_data_source_file ic048751fsi20040922_034703_3.cif
_cod_data_source_block shelxl
_cod_depositor_comments
;
The following automatic conversions were performed:
_chemical_melting_point value 'not measured' changed to '?' - value
is undefined or not given.
Automatic conversion script
Id: cif_fix_values 1391 2010-09-07 12:51:13Z saulius 

The following automatic conversions were performed:
'_symmetry_cell_setting' value 'Monoclinic' changed to 'monoclinic'
according to '/home/saulius/struct/CIF-dictionaries/cif_core.dic'
dictionary named 'cif_core.dic' version 2.4.1 from
2010-06-29.

'_exptl_absorpt_correction_type' value 'Multi-scan' changed
to 'multi-scan' according to
'/home/saulius/struct/CIF-dictionaries/cif_core.dic' dictionary named
'cif_core.dic' version 2.4.1 from 2010-06-29.

Automatic conversion script
Id: cif_fix_enum 1527 2010-12-29 10:47:43Z saulius 

The following automatic conversions were performed:

'_refine_ls_weighting_scheme' value 'calc
w=1/[\s^2^(Fo^2^)+(0.0001P)^2^] where P=(Fo^2^+2Fc^2^)/3' was changed
to 'calc'. New tag '_refine_ls_weighting_details' was created. The
value of the new tag was set to 'w=1/[\s^2^(Fo^2^)+(0.0001P)^2^]
where P=(Fo^2^+2Fc^2^)/3'.

Automatic conversion script
Id: cif_fix_values 3143 2015-03-26 13:38:13Z robertas 
;
_cod_original_cell_volume 5703.3(8)
_cod_database_code 4309006

loop_
_symmetry_equiv_pos_as_xyz
'x, y, z'
'-x+1/2, y+1/2, -z+1/2'
'-x, -y, -z'
'x-1/2, -y-1/2, z-1/2'

loop_
_atom_site_aniso_label
_atom_site_aniso_U_11
_atom_site_aniso_U_22
_atom_site_aniso_U_33
_atom_site_aniso_U_23
_atom_site_aniso_U_13
_atom_site_aniso_U_12
Cu1 0.0168(4) 0.0184(4) 0.0167(3) 0.0015(3) 0.0009(3) -0.0004(3)
Cu2 0.0141(4) 0.0187(4) 0.0163(3) 0.0006(3) 0.0005(3) -0.0001(3)
V1 0.0144(5) 0.0211(6) 0.0188(5) 0.0012(4) -0.0001(4) 0.0028(4)
V2 0.0182(6) 0.0175(6) 0.0209(5) -0.0015(4) -0.0006(4) 0.0030(5)
V3 0.0185(6) 0.0170(6) 0.0250(5) 0.0017(4) 0.0022(4) -0.0015(5)
V4 0.0144(5) 0.0186(6) 0.0212(5) 0.0005(4) 0.0002(4) -0.0016(4)
V5 0.0159(5) 0.0195(6) 0.0180(5) 0.0010(4) 0.0020(4) 0.0008(5)
V6 0.0149(5) 0.0173(6) 0.0197(5) 0.0013(4) -0.0004(4) -0.0006(4)
V7 0.0147(5) 0.0193(6) 0.0215(5) 0.0008(4) -0.0007(4) -0.0025(4)
V8 0.0145(5) 0.0229(6) 0.0193(5) 0.0027(4) 0.0020(4) 0.0001(5)
O1 0.023(3) 0.032(3) 0.024(2) 0.007(2) -0.009(2) 0.003(2)
O2 0.034(3) 0.023(3) 0.025(2) -0.005(2) 0.000(2) 0.005(2)
O3 0.028(3) 0.021(3) 0.035(2) 0.005(2) 0.005(2) -0.004(2)
O4 0.032(3) 0.034(3) 0.021(2) -0.004(2) -0.007(2) -0.002(2)
O5 0.021(2) 0.027(3) 0.022(2) -0.003(2) 0.008(2) 0.004(2)
O6 0.016(2) 0.020(2) 0.030(2) 0.006(2) -0.005(2) 0.005(2)
O7 0.030(3) 0.039(3) 0.025(2) -0.005(2) 0.000(2) 0.001(2)
O8 0.014(2) 0.045(3) 0.019(2) 0.009(2) 0.004(2) -0.003(2)
O9 0.016(2) 0.024(3) 0.023(2) -0.003(2) -0.002(2) 0.005(2)
O10 0.021(2) 0.027(3) 0.020(2) -0.001(2) 0.002(2) -0.001(2)
O11 0.020(2) 0.016(2) 0.030(2) 0.002(2) -0.001(2) -0.001(2)
O12 0.014(2) 0.021(2) 0.025(2) -0.003(2) 0.000(2) -0.004(2)
O13 0.017(2) 0.019(2) 0.021(2) 0.004(2) 0.000(2) -0.002(2)
O14 0.017(2) 0.016(2) 0.032(2) 0.004(2) -0.011(2) -0.002(2)
O15 0.021(2) 0.022(2) 0.021(2) -0.002(2) 0.003(2) -0.003(2)
O16 0.020(2) 0.027(3) 0.015(2) 0.004(2) 0.001(2) -0.001(2)
O17 0.016(2) 0.023(3) 0.035(2) 0.000(2) 0.009(2) 0.004(2)
O18 0.024(3) 0.017(2) 0.032(2) 0.004(2) 0.003(2) 0.005(2)
O19 0.024(2) 0.016(2) 0.025(2) 0.002(2) -0.001(2) -0.002(2)
O20 0.017(2) 0.018(2) 0.036(2) 0.001(2) 0.011(2) -0.001(2)
O21 0.017(2) 0.025(2) 0.018(2) -0.002(2) 0.001(2) 0.002(2)
O22 0.014(2) 0.016(2) 0.024(2) 0.001(2) 0.003(2) 0.004(2)
O23 0.017(2) 0.019(2) 0.027(2) 0.005(2) 0.003(2) -0.002(2)
O24 0.017(2) 0.022(2) 0.018(2) 0.001(2) 0.003(2) 0.000(2)
O25 0.033(3) 0.046(4) 0.046(3) 0.013(3) 0.005(2) 0.001(3)
O26 0.032(3) 0.031(3) 0.072(3) -0.012(3) -0.011(3) 0.003(2)
N1 0.015(3) 0.022(3) 0.020(2) -0.002(2) -0.004(2) -0.001(2)
N2 0.010(2) 0.020(3) 0.017(2) 0.001(2) -0.002(2) 0.001(2)
N4 0.018(3) 0.026(3) 0.018(2) -0.003(2) 0.005(2) -0.003(2)
C1 0.028(4) 0.032(4) 0.015(3) -0.004(3) -0.003(3) -0.002(3)
C2 0.031(4) 0.031(4) 0.022(3) -0.001(3) 0.004(3) -0.004(3)
C3 0.037(4) 0.032(4) 0.013(3) 0.002(3) 0.001(3) -0.009(3)
C4 0.047(5) 0.042(5) 0.022(3) -0.005(3) 0.010(3) -0.017(4)
C5 0.014(3) 0.034(4) 0.039(4) 0.001(3) -0.002(3) 0.001(3)
C6 0.021(4) 0.043(5) 0.047(4) -0.021(4) 0.005(3) -0.002(3)
C7 0.018(3) 0.027(4) 0.027(3) -0.006(3) 0.000(3) -0.003(3)
C8 0.027(4) 0.026(4) 0.046(4) -0.007(3) 0.005(3) -0.002(3)
C9 0.019(3) 0.030(4) 0.029(3) 0.005(3) -0.007(3) 0.006(3)
C10 0.032(4) 0.038(4) 0.029(3) 0.016(3) 0.001(3) 0.000(3)
C11 0.020(4) 0.045(5) 0.017(3) 0.009(3) -0.004(2) -0.010(3)
C12 0.045(5) 0.029(4) 0.022(3) 0.004(3) -0.008(3) -0.015(3)
C13 0.017(3) 0.023(4) 0.028(3) 0.000(3) 0.003(3) -0.004(3)
C14 0.024(3) 0.020(3) 0.026(3) 0.006(3) 0.006(3) -0.002(3)
C15 0.025(4) 0.026(4) 0.025(3) 0.002(3) 0.004(3) 0.011(3)
C16 0.045(5) 0.031(4) 0.031(3) -0.007(3) 0.003(3) 0.005(4)
C25 0.034(4) 0.041(5) 0.022(3) -0.002(3) 0.004(3) -0.012(4)
C26 0.032(4) 0.046(5) 0.025(3) 0.010(3) -0.006(3) -0.009(4)
C27 0.029(4) 0.020(4) 0.022(3) 0.003(3) 0.004(3) -0.003(3)
C28 0.034(4) 0.032(4) 0.020(3) 0.007(3) 0.001(3) -0.009(3)
C29 0.039(4) 0.024(4) 0.031(3) -0.002(3) 0.005(3) -0.002(3)
C30 0.043(5) 0.025(4) 0.034(4) 0.007(3) -0.002(3) -0.010(3)
C31 0.024(4) 0.038(4) 0.036(4) 0.004(3) 0.010(3) -0.007(3)
C32 0.033(5) 0.058(6) 0.041(4) 0.002(4) 0.007(3) -0.019(4)
N3 0.022(3) 0.018(3) 0.021(2) 0.002(2) -0.001(2) -0.002(2)
C17 0.038(6) 0.023(5) 0.017(4) -0.002(4) 0.004(4) -0.001(4)
C18 0.035(6) 0.020(5) 0.032(5) -0.003(4) 0.004(4) 0.005(4)
C19 0.027(5) 0.022(5) 0.036(5) 0.001(4) 0.000(4) 0.002(4)
C20 0.028(4) 0.062(6) 0.074(5) 0.032(5) -0.025(4) -0.017(4)
C21 0.037(6) 0.021(4) 0.030(5) 0.005(4) 0.009(4) -0.003(5)
C22 0.055(8) 0.033(6) 0.035(5) -0.010(5) 0.020(5) -0.011(6)
C23 0.027(5) 0.050(7) 0.027(4) 0.003(5) -0.003(4) -0.003(5)
C24 0.020(4) 0.095(7) 0.042(4) -0.027(4) 0.002(3) -0.017(4)
C37 0.033(11) 0.021(8) 0.013(7) -0.009(8) 0.012(8) -0.002(9)
C38 0.055(16) 0.020(9) 0.015(10) 0.011(9) -0.005(10) 0.010(11)
C61 0.017(10) 0.013(7) 0.042(10) 0.011(9) -0.012(9) -0.005(8)
C62 0.029(12) 0.009(8) 0.025(9) -0.011(8) -0.004(9) -0.006(9)
C63 0.029(8) 0.027(11) 0.018(8) 0.002(8) -0.009(8) -0.006(10)
C64 0.029(7) 0.026(9) 0.006(7) -0.004(7) 0.001(7) -0.020(9)

loop_
_atom_site_label
_atom_site_type_symbol
_atom_site_fract_x
_atom_site_fract_y
_atom_site_fract_z
_atom_site_U_iso_or_equiv
_atom_site_thermal_displace_type
_atom_site_occupancy
_atom_site_calc_flag
_atom_site_refinement_flags
_atom_site_disorder_group
Cu1 Cu 0.03299(5) 0.23072(3) 0.92032(3) 0.0173(2) Uani 1 d . .
Cu2 Cu 0.03729(5) 0.25534(3) 0.74976(3) 0.0164(2) Uani 1 d . .
V1 V 0.25951(7) 0.17599(5) 0.87772(5) 0.0182(2) Uani 1 d . .
V2 V 0.11524(8) 0.10781(5) 0.77069(5) 0.0190(2) Uani 1 d . .
V3 V -0.06329(8) 0.10120(5) 0.88895(5) 0.0202(2) Uani 1 d . .
V4 V -0.18797(7) 0.19524(5) 0.79876(5) 0.0181(2) Uani 1 d . .
V5 V -0.17647(7) 0.30314(5) 0.90676(5) 0.0178(2) Uani 1 d . .
V6 V -0.05889(7) 0.38702(5) 0.78589(5) 0.0174(2) Uani 1 d . .
V7 V 0.13489(7) 0.36672(5) 0.87943(5) 0.0186(2) Uani 1 d . .
V8 V 0.26284(7) 0.29977(5) 0.77251(5) 0.0188(2) Uani 1 d . .
O1 O 0.3446(3) 0.1574(2) 0.9383(2) 0.0269(10) Uani 1 d . .
O2 O 0.1247(3) 0.0623(2) 0.7027(2) 0.0277(11) Uani 1 d . .
O3 O -0.0863(3) 0.0447(2) 0.9388(2) 0.0276(11) Uani 1 d . .
O4 O -0.2524(3) 0.1915(2) 0.7225(2) 0.0295(11) Uani 1 d . .
O5 O -0.2452(3) 0.3296(2) 0.9663(2) 0.0232(10) Uani 1 d . .
O6 O -0.1060(3) 0.4400(2) 0.7352(2) 0.0225(9) Uani 1 d . .
O7 O 0.1603(3) 0.3869(2) 0.9619(2) 0.0312(11) Uani 1 d . .
O8 O 0.3452(3) 0.3169(2) 0.7183(2) 0.0260(11) Uani 1 d . .
O9 O 0.2328(3) 0.1128(2) 0.8203(2) 0.0215(9) Uani 1 d . .
O10 O 0.0253(3) 0.0800(2) 0.8274(2) 0.0226(10) Uani 1 d . .
O11 O -0.1770(3) 0.1221(2) 0.8383(2) 0.0219(9) Uani 1 d . .
O12 O -0.2449(3) 0.2459(2) 0.8573(2) 0.0198(9) Uani 1 d . .
O13 O -0.1467(3) 0.3625(2) 0.8464(2) 0.0191(9) Uani 1 d . .
O14 O 0.0472(3) 0.4172(2) 0.8365(2) 0.0221(9) Uani 1 d . .
O15 O 0.2446(3) 0.3630(2) 0.8316(2) 0.0216(9) Uani 1 d . .
O16 O 0.3038(3) 0.2370(2) 0.8257(2) 0.0206(9) Uani 1 d . .
O17 O 0.1597(3) 0.1950(2) 0.9192(2) 0.0245(10) Uani 1 d . .
O18 O 0.0840(3) 0.1750(2) 0.7383(2) 0.0244(10) Uani 1 d . .
O19 O -0.0237(3) 0.1565(2) 0.9449(2) 0.0218(9) Uani 1 d . .
O20 O -0.0749(3) 0.2223(2) 0.7884(2) 0.0229(10) Uani 1 d . .
O21 O -0.0754(3) 0.2749(2) 0.9523(2) 0.0199(9) Uani 1 d . .
O22 O -0.0268(3) 0.3317(2) 0.7313(2) 0.0182(9) Uani 1 d . .
O23 O 0.0832(3) 0.2986(2) 0.8746(2) 0.0206(9) Uani 1 d . .
O24 O 0.1587(3) 0.2860(2) 0.7212(2) 0.0189(9) Uani 1 d . .
O25 O -0.1494(3) 0.5436(2) 0.6406(2) 0.0418(13) Uani 1 d . .
O26 O 0.0899(4) -0.0552(2) 0.6529(3) 0.0456(13) Uani 1 d . .
N1 N 0.4582(4) 0.3467(2) 1.0312(2) 0.0194(11) Uani 1 d . .
N2 N -0.3779(3) 0.3759(2) 0.6659(2) 0.0160(10) Uani 1 d . .
N4 N 0.0473(4) 0.6108(2) 0.8517(2) 0.0205(11) Uani 1 d . .
C1 C 0.4451(5) 0.3193(3) 0.9557(3) 0.0250(15) Uani 1 d . .
C2 C 0.5089(5) 0.2649(3) 0.9454(3) 0.028(2) Uani 1 d . .
C3 C 0.4408(5) 0.3015(3) 1.0885(3) 0.028(2) Uani 1 d . .
C4 C 0.3454(5) 0.2678(3) 1.0780(3) 0.037(2) Uani 1 d . .
C5 C 0.3854(5) 0.3967(3) 1.0324(3) 0.029(2) Uani 1 d . .
C6 C 0.3882(5) 0.4316(3) 1.1029(4) 0.037(2) Uani 1 d . .
C7 C 0.5618(4) 0.3693(3) 1.0465(3) 0.0241(14) Uani 1 d . .
C8 C 0.5893(5) 0.4219(3) 1.0019(4) 0.033(2) Uani 1 d . .
C9 C -0.3436(5) 0.3424(3) 0.7345(3) 0.0263(15) Uani 1 d . .
C10 C -0.4220(5) 0.3300(3) 0.7857(3) 0.033(2) Uani 1 d . .
C11 C -0.4534(5) 0.3410(3) 0.6212(3) 0.028(2) Uani 1 d . .
C12 C -0.4181(5) 0.2818(3) 0.5938(3) 0.032(2) Uani 1 d . .
C13 C -0.2879(4) 0.3864(3) 0.6246(3) 0.0226(14) Uani 1 d . .
C14 C -0.3067(5) 0.4148(3) 0.5513(3) 0.0230(14) Uani 1 d . .
C15 C -0.4236(5) 0.4342(3) 0.6859(3) 0.0254(15) Uani 1 d . .
C16 C -0.3635(5) 0.4729(3) 0.7376(3) 0.035(2) Uani 1 d . .
C25 C 0.0415(5) 0.6061(3) 0.7695(3) 0.032(2) Uani 1 d . .
C26 C -0.0032(5) 0.6590(3) 0.7284(3) 0.035(2) Uani 1 d . .
C27 C 0.1011(5) 0.6664(3) 0.8766(3) 0.0235(14) Uani 1 d . .
C28 C 0.2047(5) 0.6706(3) 0.8554(3) 0.029(2) Uani 1 d . .
C29 C 0.0999(5) 0.5555(3) 0.8795(3) 0.031(2) Uani 1 d . .
C30 C 0.1093(5) 0.5497(3) 0.9617(3) 0.034(2) Uani 1 d . .
C31 C -0.0541(5) 0.6145(3) 0.8785(3) 0.032(2) Uani 1 d . .
C32 C -0.1187(5) 0.5619(4) 0.8620(4) 0.044(2) Uani 1 d . .
N3 N 0.1675(4) 0.4240(2) 0.5829(2) 0.0204(10) Uani 1 d DU .
C17 C 0.1600(7) 0.4278(4) 0.6652(4) 0.026(2) Uani 0.70 d PDU 1
H17A H 0.1126(7) 0.3977(4) 0.6797(4) 0.030 Uiso 0.70 calc PR 1
H17B H 0.2242(7) 0.4179(4) 0.6898(4) 0.030 Uiso 0.70 calc PR 1
C18 C 0.1287(7) 0.4882(4) 0.6912(4) 0.029(2) Uani 0.70 d PDU 1
H18A H 0.1253(7) 0.4874(4) 0.7439(4) 0.030 Uiso 0.70 calc PR 1
H18B H 0.0643(7) 0.4981(4) 0.6681(4) 0.030 Uiso 0.70 calc PR 1
H18C H 0.1761(7) 0.5183(4) 0.6783(4) 0.030 Uiso 0.70 calc PR 1
C19 C 0.2422(6) 0.4667(4) 0.5599(4) 0.028(2) Uani 0.70 d PDU 1
H19A H 0.2517(6) 0.4597(4) 0.5081(4) 0.030 Uiso 0.70 calc PR 1
H19B H 0.2162(6) 0.5075(4) 0.5643(4) 0.030 Uiso 0.70 calc PR 1
C20 C 0.3393(6) 0.4636(4) 0.6014(4) 0.056(2) Uani 1 d DU .
H20A H 0.3831 0.4932 0.5824 0.030 Uiso 0.70 calc P 1
H20B H 0.3670 0.4238 0.5963 0.030 Uiso 0.70 calc P 1
H20C H 0.3315 0.4717 0.6527 0.030 Uiso 0.70 calc P 1
H20D H 0.3917 0.4719 0.6387 0.030 Uiso 0.30 calc P 2
H20E H 0.3203 0.5004 0.5759 0.030 Uiso 0.30 calc P 2
H20F H 0.3622 0.4347 0.5667 0.030 Uiso 0.30 calc P 2
C21 C 0.1972(7) 0.3593(4) 0.5698(4) 0.029(2) Uani 0.70 d PDU 1
H21A H 0.2586(7) 0.3510(4) 0.5993(4) 0.030 Uiso 0.70 calc PR 1
H21B H 0.1463(7) 0.3328(4) 0.5873(4) 0.030 Uiso 0.70 calc PR 1
C22 C 0.2114(8) 0.3441(5) 0.4948(5) 0.040(3) Uani 0.70 d PDU 1
H22A H 0.2309(8) 0.3023(5) 0.4919(5) 0.030 Uiso 0.70 calc PR 1
H22B H 0.2625(8) 0.3694(5) 0.4769(5) 0.030 Uiso 0.70 calc PR 1
H22C H 0.1503(8) 0.3503(5) 0.4652(5) 0.030 Uiso 0.70 calc PR 1
C23 C 0.0734(7) 0.4386(5) 0.5431(5) 0.035(2) Uani 0.70 d PDU 1
H23A H 0.0804(7) 0.4348(5) 0.4905(5) 0.030 Uiso 0.70 calc PR 1
H23B H 0.0564(7) 0.4805(5) 0.5531(5) 0.030 Uiso 0.70 calc PR 1
C24 C -0.0123(5) 0.3967(4) 0.5654(4) 0.052(2) Uani 1 d DU .
H24A H -0.0729 0.4076 0.5375 0.030 Uiso 0.70 calc P 1
H24B H -0.0208 0.4013 0.6172 0.030 Uiso 0.70 calc P 1
H24C H 0.0039 0.3552 0.5552 0.030 Uiso 0.70 calc P 1
H24D H -0.0652 0.3769 0.5889 0.030 Uiso 0.30 calc P 2
H24E H -0.0014 0.3763 0.5198 0.030 Uiso 0.30 calc P 2
H24F H -0.0300 0.4382 0.5554 0.030 Uiso 0.30 calc P 2
C37 C 0.2002(14) 0.3878(7) 0.5200(8) 0.022(4) Uani 0.30 d PDU 2
H37A H 0.1436(14) 0.3813(7) 0.4848(8) 0.030 Uiso 0.30 calc PR 2
H37B H 0.2494(14) 0.4110(7) 0.4953(8) 0.030 Uiso 0.30 calc PR 2
C38 C 0.2432(18) 0.3287(8) 0.5421(10) 0.030(5) Uani 0.30 d PDU 2
H38A H 0.2616(18) 0.3072(8) 0.4990(10) 0.030 Uiso 0.30 calc PR 2
H38B H 0.1949(18) 0.3053(8) 0.5665(10) 0.030 Uiso 0.30 calc PR 2
H38C H 0.3012(18) 0.3347(8) 0.5753(10) 0.030 Uiso 0.30 calc PR 2
C61 C 0.1283(14) 0.4835(7) 0.5486(9) 0.025(4) Uani 0.30 d PDU 2
H61A H 0.1820(14) 0.5038(7) 0.5257(9) 0.030 Uiso 0.30 calc PR 2
H61B H 0.0768(14) 0.4743(7) 0.5100(9) 0.030 Uiso 0.30 calc PR 2
C62 C 0.0865(14) 0.5255(7) 0.6034(9) 0.021(4) Uani 0.30 d PDU 2
H62A H 0.0632(14) 0.5619(7) 0.5787(9) 0.030 Uiso 0.30 calc PR 2
H62B H 0.1375(14) 0.5355(7) 0.6411(9) 0.030 Uiso 0.30 calc PR 2
H62C H 0.0321(14) 0.5060(7) 0.6254(9) 0.030 Uiso 0.30 calc PR 2
C63 C 0.2489(12) 0.4373(9) 0.6379(8) 0.025(4) Uani 0.30 d PDU 2
H63A H 0.2685(12) 0.4004(9) 0.6643(8) 0.030 Uiso 0.30 calc PR 2
H63B H 0.2265(12) 0.4662(9) 0.6735(8) 0.030 Uiso 0.30 calc PR 2
C64 C 0.0851(11) 0.3943(8) 0.6175(8) 0.020(3) Uani 0.30 d PDU 2
H64A H 0.0740(11) 0.4145(8) 0.6638(8) 0.030 Uiso 0.30 calc PR 2
H64B H 0.1024(11) 0.3524(8) 0.6284(8) 0.030 Uiso 0.30 calc PR 2
H1 H 0.4957 0.2343 0.9792 0.032 Uiso 1 d . .
H2 H 0.4979 0.2487 0.8973 0.032 Uiso 1 d . .
H3 H 0.5764 0.2754 0.9524 0.032 Uiso 1 d . .
H4 H 0.3772 0.3074 0.9468 0.030 Uiso 1 d . .
H5 H 0.4580 0.3485 0.9200 0.030 Uiso 1 d . .
H6 H 0.2920 0.2972 1.0795 0.046 Uiso 1 d . .
H7 H 0.3387 0.2491 1.0328 0.046 Uiso 1 d . .
H8 H 0.3370 0.2404 1.1159 0.046 Uiso 1 d . .
H9 H 0.4926 0.2715 1.0890 0.035 Uiso 1 d . .
H10 H 0.4458 0.3196 1.1355 0.035 Uiso 1 d . .
H11 H 0.4523 0.4507 1.1121 0.042 Uiso 1 d . .
H12 H 0.3414 0.4639 1.1009 0.042 Uiso 1 d . .
H13 H 0.3776 0.4075 1.1431 0.042 Uiso 1 d . .
H14 H 0.3954 0.4232 0.9922 0.038 Uiso 1 d . .
H15 H 0.3206 0.3801 1.0232 0.038 Uiso 1 d . .
H16 H 0.6558 0.4344 1.0140 0.038 Uiso 1 d . .
H17 H 0.5837 0.4127 0.9512 0.038 Uiso 1 d . .
H18 H 0.5481 0.4555 1.0095 0.038 Uiso 1 d . .
H19 H 0.5705 0.3806 1.0968 0.030 Uiso 1 d . .
H20 H 0.6064 0.3378 1.0387 0.030 Uiso 1 d . .
H21 H -0.4504 0.3668 0.8009 0.041 Uiso 1 d . .
H22 H -0.4736 0.3068 0.7618 0.041 Uiso 1 d . .
H23 H -0.3981 0.3090 0.8282 0.041 Uiso 1 d . .
H24 H -0.3143 0.3048 0.7216 0.034 Uiso 1 d . .
H25 H -0.2914 0.3649 0.7604 0.034 Uiso 1 d . .
H26 H -0.4696 0.2612 0.5656 0.036 Uiso 1 d . .
H27 H -0.3649 0.2868 0.5642 0.036 Uiso 1 d . .
H28 H -0.3975 0.2562 0.6337 0.036 Uiso 1 d . .
H29 H -0.5080 0.3337 0.6494 0.033 Uiso 1 d . .
H30 H -0.4755 0.3643 0.5800 0.033 Uiso 1 d . .
H31 H -0.2488 0.4206 0.5261 0.028 Uiso 1 d . .
H32 H -0.3515 0.3916 0.5201 0.028 Uiso 1 d . .
H33 H -0.3366 0.4535 0.5561 0.028 Uiso 1 d . .
H34 H -0.2413 0.4096 0.6531 0.028 Uiso 1 d . .
H35 H -0.2563 0.3476 0.6171 0.028 Uiso 1 d . .
H36 H -0.3489 0.4528 0.7830 0.042 Uiso 1 d . .
H37 H -0.3028 0.4831 0.7183 0.042 Uiso 1 d . .
H38 H -0.3965 0.5094 0.7479 0.042 Uiso 1 d . .
H39 H -0.4387 0.4569 0.6427 0.031 Uiso 1 d . .
H40 H -0.4843 0.4263 0.7074 0.031 Uiso 1 d . .
H41 H 0.0346 0.6936 0.7404 0.040 Uiso 1 d . .
H42 H -0.0069 0.6534 0.6775 0.040 Uiso 1 d . .
H43 H -0.0686 0.6659 0.7429 0.040 Uiso 1 d . .
H44 H 0.1041 0.5992 0.7521 0.041 Uiso 1 d . .
H45 H 0.0010 0.5714 0.7542 0.041 Uiso 1 d . .
H46 H 0.2428 0.6392 0.8770 0.035 Uiso 1 d . .
H47 H 0.2078 0.6694 0.8044 0.035 Uiso 1 d . .
H48 H 0.2348 0.7079 0.8725 0.035 Uiso 1 d . .
H49 H 0.0659 0.7009 0.8554 0.030 Uiso 1 d . .
H50 H 0.1009 0.6705 0.9279 0.030 Uiso 1 d . .
H51 H 0.0474 0.5491 0.9809 0.038 Uiso 1 d . .
H52 H 0.1447 0.5146 0.9776 0.038 Uiso 1 d . .
H53 H 0.1455 0.5834 0.9830 0.038 Uiso 1 d . .
H54 H 0.0672 0.5207 0.8590 0.040 Uiso 1 d . .
H55 H 0.1652 0.5551 0.8611 0.040 Uiso 1 d . .
H56 H -0.1816 0.5657 0.8799 0.049 Uiso 1 d . .
H57 H -0.1258 0.5543 0.8112 0.049 Uiso 1 d . .
H58 H -0.0884 0.5266 0.8848 0.049 Uiso 1 d . .
H59 H -0.0511 0.6213 0.9301 0.039 Uiso 1 d . .
H60 H -0.0885 0.6490 0.8565 0.039 Uiso 1 d . .

loop_
_atom_type_symbol
_atom_type_description
_atom_type_scat_dispersion_real
_atom_type_scat_dispersion_imag
_atom_type_scat_source
Cu Cu 0.3201 1.2651 'International Tables Vol C Tables 4.2.6.8 and 6.1.1.4'
V V 0.3005 0.5294 'International Tables Vol C Tables 4.2.6.8 and 6.1.1.4'
O O 0.0106 0.0060 'International Tables Vol C Tables 4.2.6.8 and 6.1.1.4'
N N 0.0061 0.0033 'International Tables Vol C Tables 4.2.6.8 and 6.1.1.4'
C C 0.0033 0.0016 'International Tables Vol C Tables 4.2.6.8 and 6.1.1.4'
H H 0.0000 0.0000 'International Tables Vol C Tables 4.2.6.8 and 6.1.1.4'

loop_
_geom_angle_atom_site_label_1
_geom_angle_atom_site_label_2
_geom_angle_atom_site_label_3
_geom_angle
_geom_angle_site_symmetry_1
_geom_angle_site_symmetry_3
_geom_angle_publ_flag
O23 Cu1 O19 167.3(2) . . ?
O23 Cu1 O21 92.0(2) . . ?
O19 Cu1 O21 92.3(2) . . ?
O23 Cu1 O17 88.5(2) . . ?
O19 Cu1 O17 91.2(2) . . ?
O21 Cu1 O17 160.9(2) . . ?
O20 Cu2 O24 173.3(2) . . ?
O20 Cu2 O18 87.7(2) . . ?
O24 Cu2 O18 90.2(2) . . ?
O20 Cu2 O22 92.4(2) . . ?
O24 Cu2 O22 91.5(2) . . ?
O18 Cu2 O22 162.4(2) . . ?
O1 V1 O17 108.9(2) . . ?
O1 V1 O9 108.3(2) . . ?
O17 V1 O9 109.5(2) . . ?
O1 V1 O16 108.1(2) . . ?
O17 V1 O16 111.7(2) . . ?
O9 V1 O16 110.3(2) . . ?
O1 V1 V2 135.5(2) . . ?
O17 V1 V2 84.9(2) . . ?
O9 V1 V2 30.45(13) . . ?
O16 V1 V2 105.01(13) . . ?
O2 V2 O18 108.8(2) . . ?
O2 V2 O10 109.1(2) . . ?
O18 V2 O10 110.9(2) . . ?
O2 V2 O9 108.3(2) . . ?
O18 V2 O9 108.9(2) . . ?
O10 V2 O9 110.7(2) . . ?
O2 V2 V1 135.9(2) . . ?
O18 V2 V1 85.3(2) . . ?
O10 V2 V1 103.58(13) . . ?
O9 V2 V1 30.31(13) . . ?
O3 V3 O19 107.3(2) . . ?
O3 V3 O10 108.8(2) . . ?
O19 V3 O10 112.5(2) . . ?
O3 V3 O11 107.5(2) . . ?
O19 V3 O11 110.7(2) . . ?
O10 V3 O11 109.8(2) . . ?
O4 V4 O20 111.8(2) . . ?
O4 V4 O12 109.1(2) . . ?
O20 V4 O12 106.4(2) . . ?
O4 V4 O11 109.4(2) . . ?
O20 V4 O11 108.9(2) . . ?
O12 V4 O11 111.2(2) . . ?
O5 V5 O21 107.3(2) . . ?
O5 V5 O13 108.6(2) . . ?
O21 V5 O13 111.8(2) . . ?
O5 V5 O12 107.4(2) . . ?
O21 V5 O12 111.3(2) . . ?
O13 V5 O12 110.3(2) . . ?
O6 V6 O22 107.9(2) . . ?
O6 V6 O13 109.2(2) . . ?
O22 V6 O13 111.4(2) . . ?
O6 V6 O14 107.3(2) . . ?
O22 V6 O14 110.7(2) . . ?
O13 V6 O14 110.3(2) . . ?
O6 V6 V7 136.2(2) . . ?
O22 V6 V7 88.57(14) . . ?
O13 V6 V7 101.27(13) . . ?
O14 V6 V7 30.52(13) . . ?
O7 V7 O23 111.7(2) . . ?
O7 V7 O14 109.6(2) . . ?
O23 V7 O14 106.5(2) . . ?
O7 V7 O15 110.3(2) . . ?
O23 V7 O15 107.2(2) . . ?
O14 V7 O15 111.7(2) . . ?
O7 V7 V6 127.5(2) . . ?
O23 V7 V6 76.27(14) . . ?
O14 V7 V6 30.70(13) . . ?
O15 V7 V6 116.55(13) . . ?
O8 V8 O24 107.4(2) . . ?
O8 V8 O16 108.9(2) . . ?
O24 V8 O16 112.7(2) . . ?
O8 V8 O15 108.6(2) . . ?
O24 V8 O15 109.5(2) . . ?
O16 V8 O15 109.7(2) . . ?
V1 O9 V2 119.2(2) . . ?
V3 O10 V2 143.9(3) . . ?
V4 O11 V3 119.2(2) . . ?
V4 O12 V5 121.8(2) . . ?
V6 O13 V5 143.8(2) . . ?
V7 O14 V6 118.8(2) . . ?
V7 O15 V8 119.1(2) . . ?
V8 O16 V1 141.9(2) . . ?
V1 O17 Cu1 152.3(2) . . ?
V2 O18 Cu2 152.2(2) . . ?
V3 O19 Cu1 128.2(2) . . ?
V4 O20 Cu2 164.0(3) . . ?
V5 O21 Cu1 131.8(2) . . ?
V6 O22 Cu2 133.0(2) . . ?
V7 O23 Cu1 150.6(2) . . ?
V8 O24 Cu2 129.2(2) . . ?
C3 N1 C5 110.9(5) . . ?
C3 N1 C7 106.8(5) . . ?
C5 N1 C7 111.3(5) . . ?
C3 N1 C1 110.9(5) . . ?
C5 N1 C1 106.3(5) . . ?
C7 N1 C1 110.8(4) . . ?
C11 N2 C15 107.8(5) . . ?
C11 N2 C13 111.0(4) . . ?
C15 N2 C13 111.0(5) . . ?
C11 N2 C9 111.2(5) . . ?
C15 N2 C9 109.6(4) . . ?
C13 N2 C9 106.3(4) . . ?
C27 N4 C29 111.5(5) . . ?
C27 N4 C31 107.3(5) . . ?
C29 N4 C31 111.3(5) . . ?
C27 N4 C25 110.7(4) . . ?
C29 N4 C25 105.8(5) . . ?
C31 N4 C25 110.3(5) . . ?
C2 C1 N1 114.0(5) . . ?
N1 C3 C4 115.4(5) . . ?
N1 C5 C6 114.9(5) . . ?
C8 C7 N1 115.4(5) . . ?
C10 C9 N2 115.0(5) . . ?
N2 C11 C12 114.8(5) . . ?
C14 C13 N2 115.2(5) . . ?
C16 C15 N2 116.1(5) . . ?
C26 C25 N4 115.9(6) . . ?
C28 C27 N4 115.1(5) . . ?
N4 C29 C30 114.5(5) . . ?
C32 C31 N4 115.8(6) . . ?
C23 N3 C19 108.0(6) . . ?
C23 N3 C17 111.3(6) . . ?
C19 N3 C17 110.0(6) . . ?
C63 N3 C64 110.6(8) . . ?
C63 N3 C37 112.6(10) . . ?
C64 N3 C37 111.4(10) . . ?
C23 N3 C21 111.4(6) . . ?
C19 N3 C21 111.8(6) . . ?
C17 N3 C21 104.3(5) . . ?
C63 N3 C61 109.1(10) . . ?
C64 N3 C61 107.8(10) . . ?
C37 N3 C61 105.1(9) . . ?
C18 C17 N3 113.9(7) . . ?
C20 C19 N3 115.6(7) . . ?
C22 C21 N3 115.4(7) . . ?
N3 C23 C24 112.2(7) . . ?
C38 C37 N3 113.5(13) . . ?
C62 C61 N3 113.3(12) . . ?
N3 C63 C20 111.1(10) . . ?
N3 C64 C24 110.7(9) . . ?

loop_
_geom_bond_atom_site_label_1
_geom_bond_atom_site_label_2
_geom_bond_distance
_geom_bond_site_symmetry_2
_geom_bond_publ_flag
Cu1 O23 1.899(4) . ?
Cu1 O19 1.910(4) . ?
Cu1 O21 1.918(4) . ?
Cu1 O17 1.919(4) . ?
Cu2 O20 1.896(4) . ?
Cu2 O24 1.913(4) . ?
Cu2 O18 1.934(4) . ?
Cu2 O22 1.948(4) . ?
V1 O1 1.617(4) . ?
V1 O17 1.673(4) . ?
V1 O9 1.796(4) . ?
V1 O16 1.806(4) . ?
V1 V2 3.1059(15) . ?
V2 O2 1.633(4) . ?
V2 O18 1.670(4) . ?
V2 O10 1.790(4) . ?
V2 O9 1.804(4) . ?
V3 O3 1.613(4) . ?
V3 O19 1.683(4) . ?
V3 O10 1.790(4) . ?
V3 O11 1.826(4) . ?
V4 O4 1.615(4) . ?
V4 O20 1.692(4) . ?
V4 O12 1.790(4) . ?
V4 O11 1.801(4) . ?
V5 O5 1.613(4) . ?
V5 O21 1.697(4) . ?
V5 O13 1.807(4) . ?
V5 O12 1.804(4) . ?
V6 O6 1.623(4) . ?
V6 O22 1.681(4) . ?
V6 O13 1.789(4) . ?
V6 O14 1.809(4) . ?
V6 V7 3.1051(14) . ?
V7 O7 1.607(4) . ?
V7 O23 1.688(4) . ?
V7 O14 1.799(4) . ?
V7 O15 1.804(4) . ?
V8 O8 1.611(4) . ?
V8 O24 1.689(4) . ?
V8 O16 1.790(4) . ?
V8 O15 1.821(4) . ?
N1 C3 1.501(7) . ?
N1 C5 1.505(8) . ?
N1 C7 1.518(7) . ?
N1 C1 1.526(7) . ?
N2 C11 1.503(7) . ?
N2 C15 1.510(7) . ?
N2 C13 1.518(7) . ?
N2 C9 1.522(7) . ?
N4 C27 1.508(8) . ?
N4 C29 1.511(8) . ?
N4 C31 1.515(8) . ?
N4 C25 1.522(7) . ?
C1 C2 1.524(9) . ?
C3 C4 1.514(9) . ?
C5 C6 1.520(8) . ?
C7 C8 1.506(9) . ?
C9 C10 1.509(8) . ?
C11 C12 1.515(9) . ?
C13 C14 1.506(8) . ?
C15 C16 1.499(9) . ?
C25 C26 1.519(9) . ?
C27 C28 1.506(9) . ?
C29 C30 1.523(8) . ?
C31 C32 1.498(10) . ?
N3 C23 1.479(10) . ?
N3 C19 1.489(9) . ?
N3 C63 1.489(14) . ?
N3 C17 1.537(8) . ?
N3 C64 1.497(14) . ?
N3 C37 1.513(13) . ?
N3 C21 1.535(9) . ?
N3 C61 1.561(14) . ?
C17 C18 1.513(11) . ?
C19 C20 1.493(10) . ?
C20 C63 1.57(2) . ?
C21 C22 1.455(10) . ?
C23 C24 1.586(11) . ?
C24 C64 1.59(2) . ?
C37 C38 1.50(2) . ?
C61 C62 1.53(2) . ?
